data_8107398
loop_
_publ_author_name
'Xiong, Ying'
'Chuan, Gao'
'An, Ya'

_publ_section_title
;
 Crystal structure of
 (S,E)-3-((pyridin-2-ylmethylene)amino)-2-(pyridin-4-yl)-2,3-
 dihydroquinazolin-4(1H)-one monohydrate, C19H15N5O&#x22C5;H2O
;
_journal_issue 2
_journal_name_full 'Zeitschrift f\"ur Kristallographie - New Crystal Structures'
_journal_page_first 215
_journal_page_last 216
_journal_paper_doi 10.1515/ncrs-2022-0568
_journal_volume 238
_journal_year 2023
_chemical_formula_moiety 'C19 H15 N5 O, H2 O'
_chemical_formula_sum 'C19 H17 N5 O2'
_chemical_formula_weight 347.38
_space_group_crystal_system triclinic
_space_group_IT_number 2
_space_group_name_Hall '-P 1'
_space_group_name_H-M_alt 'P -1'
_atom_sites_solution_hydrogens mixed
_atom_sites_solution_primary dual
_cell_angle_alpha 65.796(3)
_cell_angle_beta 79.406(3)
_cell_angle_gamma 87.484(3)
_cell_formula_units_Z 2
_cell_length_a 9.1132(7)
_cell_length_b 9.6788(9)
_cell_length_c 11.0964(10)
_cell_measurement_reflns_used 5275
_cell_measurement_temperature 273(2)
_cell_measurement_theta_max 27.40
_cell_measurement_theta_min 2.31
_cell_volume 876.96(13)
_computing_cell_refinement 'SAINT (Brucker, 2012)[2]'
_computing_data_collection 'APEX2 (Brucker, 2012)[2]'
_computing_data_reduction 'SAINT (Brucker, 2012)[2]'
_computing_molecular_graphics 'Diamond 4.0[4]'
_computing_publication_material 'Olex2 (Dolomanov et al., 2009)[1]'
_computing_structure_refinement 'ShelXL (Sheldrick, 2015)[3]'
_diffrn_ambient_temperature 273.15
_diffrn_measured_fraction_theta_full 0.999
_diffrn_measured_fraction_theta_max 0.999
_diffrn_measurement_device_type 'CCD area detector'
_diffrn_measurement_method 'phi and omega scans'
_diffrn_radiation_type MoK\a
_diffrn_radiation_wavelength 0.71073
_diffrn_reflns_av_R_equivalents 0.1121
_diffrn_reflns_av_unetI/netI 0.0581
_diffrn_reflns_Laue_measured_fraction_full 0.999
_diffrn_reflns_Laue_measured_fraction_max 0.999
_diffrn_reflns_limit_h_max 9
_diffrn_reflns_limit_h_min -11
_diffrn_reflns_limit_k_max 11
_diffrn_reflns_limit_k_min -11
_diffrn_reflns_limit_l_max 13
_diffrn_reflns_limit_l_min -13
_diffrn_reflns_number 24458
_diffrn_reflns_point_group_measured_fraction_full 0.999
_diffrn_reflns_point_group_measured_fraction_max 0.999
_diffrn_reflns_theta_full 25.242
_diffrn_reflns_theta_max 25.997
_diffrn_reflns_theta_min 2.308
_diffrn_standards_number 0
_exptl_absorpt_coefficient_mu 0.089
_exptl_absorpt_correction_T_max 0.979
_exptl_absorpt_correction_T_min 0.975
_exptl_absorpt_correction_type multi-scan
_exptl_crystal_colour colourless
_exptl_crystal_density_diffrn 1.316
_exptl_crystal_density_method 'not measured'
_exptl_crystal_description block
_exptl_crystal_F_000 364
_exptl_crystal_size_max 0.25
_exptl_crystal_size_mid 0.2
_exptl_crystal_size_min 0.18
_refine_diff_density_max 0.318
_refine_diff_density_min -0.305
_refine_diff_density_rms 0.040
_refine_ls_extinction_coef .
_refine_ls_extinction_method none
_refine_ls_goodness_of_fit_ref 1.093
_refine_ls_hydrogen_treatment mixed
_refine_ls_matrix_type full
_refine_ls_number_parameters 238
_refine_ls_number_reflns 3432
_refine_ls_number_restraints 0
_refine_ls_restrained_S_all 1.093
_refine_ls_R_factor_all 0.0713
_refine_ls_R_factor_gt 0.0482
_refine_ls_shift/su_max 0.000
_refine_ls_shift/su_mean 0.000
_refine_ls_structure_factor_coef Fsqd
_refine_ls_weighting_details 'w=1/[\s^2^(Fo^2^)+(0.0683P)^2^+0.0341P] where P=(Fo^2^+2Fc^2^)/3'
_refine_ls_weighting_scheme calc
_refine_ls_wR_factor_gt 0.1319
_refine_ls_wR_factor_ref 0.1405
_reflns_Friedel_coverage 0.000
_reflns_Friedel_fraction_full .
_reflns_Friedel_fraction_max .
_reflns_number_gt 2419
_reflns_number_total 3432
_reflns_threshold_expression 'I > 2\s(I)'
_cod_data_source_file suppl_j_ncrs-2022-0568_suppl.cif
_cod_data_source_block zz
_cod_database_code 8107398
_shelx_space_group_comment
;
The symmetry employed for this shelxl refinement is uniquely defined
by the following loop, which should always be used as a source of
symmetry information in preference to the above space-group names.
They are only intended as comments.
;
_shelx_estimated_absorpt_t_max 0.984
_shelx_estimated_absorpt_t_min 0.981
_olex2_refinement_description
;
1. Fixed Uiso
 At 1.2 times of:
  All C(H) groups, All N(H) groups
 At 1.5 times of:
  All O(H,H) groups
2.a Free rotating group:
 O1W(H1WA,H1WB)
2.b Ternary CH refined with riding coordinates:
 C8(H8)
2.c Aromatic/amide H refined with riding coordinates:
 C2(H2), C3(H3), C4(H4), C5(H5), C10(H10), C11(H11), C12(H12), C13(H13),
 C14(H14), C16(H16), C17(H17), C18(H18), C19(H19), N1(H1)
;
_olex2_submission_special_instructions 'No special instructions were received'

loop_
_space_group_symop_operation_xyz
'x, y, z'
'-x, -y, -z'

loop_
_atom_site_label
_atom_site_type_symbol
_atom_site_fract_x
_atom_site_fract_y
_atom_site_fract_z
_atom_site_U_iso_or_equiv
_atom_site_adp_type
_atom_site_occupancy
_atom_site_site_symmetry_order
_atom_site_calc_flag
_atom_site_refinement_flags_posn
_atom_site_refinement_flags_adp
_atom_site_refinement_flags_occupancy
_atom_site_disorder_assembly
_atom_site_disorder_group
C1 C 0.32478(18) 0.64318(19) 0.24995(17) 0.0386(4) Uani 1 1 d . . . . .
C2 C 0.3878(2) 0.7156(2) 0.11393(19) 0.0504(5) Uani 1 1 d . . . . .
H2 H 0.450911 0.664033 0.071884 0.060 Uiso 1 1 calc R . . . .
C3 C 0.3558(2) 0.8639(2) 0.0428(2) 0.0571(5) Uani 1 1 d . . . . .
H3 H 0.396797 0.911739 -0.048128 0.069 Uiso 1 1 calc R . . . .
C4 C 0.2634(2) 0.9439(2) 0.1037(2) 0.0576(5) Uani 1 1 d . . . . .
H4 H 0.242646 1.044177 0.054031 0.069 Uiso 1 1 calc R . . . .
C5 C 0.2029(2) 0.8738(2) 0.2380(2) 0.0484(5) Uani 1 1 d . . . . .
H5 H 0.140907 0.926888 0.279223 0.058 Uiso 1 1 calc R . . . .
C6 C 0.23388(18) 0.72302(19) 0.31321(17) 0.0377(4) Uani 1 1 d . . . . .
C7 C 0.18394(18) 0.65543(19) 0.46031(17) 0.0377(4) Uani 1 1 d . . . . .
C8 C 0.24144(19) 0.41366(19) 0.44163(16) 0.0391(4) Uani 1 1 d . . . . .
H8 H 0.147844 0.405806 0.412907 0.047 Uiso 1 1 calc R . . . .
C9 C 0.29273(18) 0.25677(19) 0.51965(16) 0.0369(4) Uani 1 1 d . . . . .
C10 C 0.4135(2) 0.2333(2) 0.58373(19) 0.0477(5) Uani 1 1 d . . . . .
H10 H 0.465692 0.314980 0.581435 0.057 Uiso 1 1 calc R . . . .
C11 C 0.4556(2) 0.0877(2) 0.6510(2) 0.0549(5) Uani 1 1 d . . . . .
H11 H 0.536426 0.073662 0.694706 0.066 Uiso 1 1 calc R . . . .
C12 C 0.2732(2) -0.0102(2) 0.5926(2) 0.0534(5) Uani 1 1 d . . . . .
H12 H 0.225416 -0.093453 0.593029 0.064 Uiso 1 1 calc R . . . .
C13 C 0.2217(2) 0.1314(2) 0.52490(19) 0.0467(5) Uani 1 1 d . . . . .
H13 H 0.139661 0.142269 0.483140 0.056 Uiso 1 1 calc R . . . .
C14 C 0.1969(2) 0.4627(2) 0.73978(18) 0.0440(4) Uani 1 1 d . . . . .
H14 H 0.267266 0.542269 0.707153 0.053 Uiso 1 1 calc R . . . .
C15 C 0.1396(2) 0.3891(2) 0.88437(17) 0.0417(4) Uani 1 1 d . . . . .
C16 C 0.0204(2) 0.2858(2) 0.93938(19) 0.0511(5) Uani 1 1 d . . . . .
H16 H -0.027741 0.258821 0.884765 0.061 Uiso 1 1 calc R . . . .
C17 C -0.0262(2) 0.2232(3) 1.0772(2) 0.0632(6) Uani 1 1 d . . . . .
H17 H -0.106522 0.153574 1.116661 0.076 Uiso 1 1 calc R . . . .
C18 C 0.0473(3) 0.2647(3) 1.1552(2) 0.0641(6) Uani 1 1 d . . . . .
H18 H 0.017725 0.224287 1.248062 0.077 Uiso 1 1 calc R . . . .
C19 C 0.1652(3) 0.3670(3) 1.0930(2) 0.0685(6) Uani 1 1 d . . . . .
H19 H 0.215256 0.393789 1.146542 0.082 Uiso 1 1 calc R . . . .
N1 N 0.35264(16) 0.49445(16) 0.32629(14) 0.0430(4) Uani 1 1 d . . . . .
H1 H 0.432726 0.452399 0.305662 0.052 Uiso 1 1 calc R . . . .
N2 N 0.21921(15) 0.50455(15) 0.52281(13) 0.0377(4) Uani 1 1 d . . . . .
N3 N 0.15302(16) 0.42044(16) 0.65838(14) 0.0420(4) Uani 1 1 d . . . . .
N4 N 0.2130(2) 0.43078(19) 0.96007(16) 0.0574(5) Uani 1 1 d . . . . .
N5 N 0.38718(19) -0.03490(18) 0.65723(17) 0.0553(4) Uani 1 1 d . . . . .
O1 O 0.12276(14) 0.72658(14) 0.52376(13) 0.0494(4) Uani 1 1 d . . . . .
O1W O 0.53107(17) 0.33793(17) 0.18410(16) 0.0653(4) Uani 1 1 d . . . . .
H1WA H 0.607422 0.390006 0.131089 0.098 Uiso 1 1 d G . . . .
H1WB H 0.564684 0.252234 0.228477 0.098 Uiso 1 1 d G . . . .

loop_
_atom_site_aniso_label
_atom_site_aniso_U_11
_atom_site_aniso_U_22
_atom_site_aniso_U_33
_atom_site_aniso_U_23
_atom_site_aniso_U_13
_atom_site_aniso_U_12
C1 0.0396(9) 0.0415(10) 0.0327(10) -0.0127(8) -0.0070(7) -0.0019(7)
C2 0.0547(11) 0.0530(12) 0.0353(10) -0.0125(9) -0.0013(9) -0.0022(9)
C3 0.0634(13) 0.0565(13) 0.0367(11) -0.0040(10) -0.0074(9) -0.0091(10)
C4 0.0663(13) 0.0447(12) 0.0499(13) -0.0048(10) -0.0170(10) 0.0005(10)
C5 0.0523(11) 0.0420(11) 0.0492(12) -0.0151(9) -0.0142(9) 0.0046(8)
C6 0.0366(9) 0.0398(10) 0.0367(10) -0.0145(8) -0.0087(7) -0.0024(7)
C7 0.0366(9) 0.0410(10) 0.0392(10) -0.0192(8) -0.0084(8) -0.0011(7)
C8 0.0436(9) 0.0425(10) 0.0326(9) -0.0174(8) -0.0055(8) 0.0003(8)
C9 0.0428(9) 0.0373(10) 0.0296(9) -0.0142(8) -0.0022(7) -0.0019(7)
C10 0.0518(10) 0.0402(10) 0.0492(12) -0.0140(9) -0.0133(9) -0.0060(8)
C11 0.0523(11) 0.0513(12) 0.0561(13) -0.0128(10) -0.0188(10) -0.0005(9)
C12 0.0623(12) 0.0390(11) 0.0575(13) -0.0204(10) -0.0033(10) -0.0101(9)
C13 0.0475(10) 0.0478(11) 0.0497(12) -0.0238(9) -0.0099(9) -0.0042(8)
C14 0.0464(10) 0.0467(11) 0.0363(10) -0.0148(9) -0.0058(8) -0.0037(8)
C15 0.0479(10) 0.0442(10) 0.0337(10) -0.0169(8) -0.0075(8) 0.0059(8)
C16 0.0533(11) 0.0603(12) 0.0364(11) -0.0159(9) -0.0084(9) -0.0043(9)
C17 0.0587(13) 0.0736(15) 0.0436(12) -0.0131(11) -0.0006(10) -0.0074(11)
C18 0.0762(15) 0.0805(16) 0.0301(11) -0.0194(11) -0.0061(10) 0.0109(13)
C19 0.0863(16) 0.0836(17) 0.0435(13) -0.0313(12) -0.0175(12) 0.0005(13)
N1 0.0485(8) 0.0414(9) 0.0323(8) -0.0118(7) 0.0005(7) 0.0063(7)
N2 0.0470(8) 0.0365(8) 0.0280(8) -0.0132(6) -0.0023(6) -0.0015(6)
N3 0.0492(9) 0.0446(9) 0.0291(8) -0.0143(7) -0.0009(7) -0.0015(7)
N4 0.0690(11) 0.0666(11) 0.0424(10) -0.0262(9) -0.0139(8) -0.0031(9)
N5 0.0619(10) 0.0422(9) 0.0493(10) -0.0090(8) -0.0035(8) 0.0027(8)
O1 0.0571(8) 0.0493(8) 0.0463(8) -0.0262(7) -0.0056(6) 0.0078(6)
O1W 0.0716(10) 0.0574(9) 0.0615(10) -0.0247(8) -0.0002(8) 0.0122(7)

loop_
_atom_type_symbol
_atom_type_description
_atom_type_scat_dispersion_real
_atom_type_scat_dispersion_imag
_atom_type_scat_source
C C 0.0033 0.0016 'International Tables Vol C Tables 4.2.6.8 and 6.1.1.4'
H H 0.0000 0.0000 'International Tables Vol C Tables 4.2.6.8 and 6.1.1.4'
N N 0.0061 0.0033 'International Tables Vol C Tables 4.2.6.8 and 6.1.1.4'
O O 0.0106 0.0060 'International Tables Vol C Tables 4.2.6.8 and 6.1.1.4'

loop_
_geom_angle_atom_site_label_1
_geom_angle_atom_site_label_2
_geom_angle_atom_site_label_3
_geom_angle
_geom_angle_site_symmetry_1
_geom_angle_site_symmetry_3
C2 C1 C6 119.89(16) . .
N1 C1 C2 121.91(16) . .
N1 C1 C6 118.17(15) . .
C1 C2 H2 120.3 . .
C3 C2 C1 119.36(18) . .
C3 C2 H2 120.3 . .
C2 C3 H3 119.3 . .
C2 C3 C4 121.37(19) . .
C4 C3 H3 119.3 . .
C3 C4 H4 120.3 . .
C5 C4 C3 119.47(19) . .
C5 C4 H4 120.3 . .
C4 C5 H5 119.8 . .
C4 C5 C6 120.47(18) . .
C6 C5 H5 119.8 . .
C1 C6 C5 119.40(16) . .
C1 C6 C7 120.54(15) . .
C5 C6 C7 119.74(16) . .
N2 C7 C6 114.10(14) . .
O1 C7 C6 123.62(16) . .
O1 C7 N2 122.21(16) . .
C9 C8 H8 109.6 . .
N1 C8 H8 109.6 . .
N1 C8 C9 110.23(13) . .
N1 C8 N2 106.31(13) . .
N2 C8 H8 109.6 . .
N2 C8 C9 111.57(13) . .
C10 C9 C8 122.20(15) . .
C13 C9 C8 120.15(16) . .
C13 C9 C10 117.61(16) . .
C9 C10 H10 120.4 . .
C11 C10 C9 119.17(17) . .
C11 C10 H10 120.4 . .
C10 C11 H11 118.1 . .
N5 C11 C10 123.76(18) . .
N5 C11 H11 118.1 . .
C13 C12 H12 118.1 . .
N5 C12 H12 118.1 . .
N5 C12 C13 123.75(18) . .
C9 C13 H13 120.3 . .
C12 C13 C9 119.32(18) . .
C12 C13 H13 120.3 . .
C15 C14 H14 119.3 . .
N3 C14 H14 119.3 . .
N3 C14 C15 121.46(17) . .
C16 C15 C14 123.02(17) . .
N4 C15 C14 114.44(16) . .
N4 C15 C16 122.54(17) . .
C15 C16 H16 120.6 . .
C15 C16 C17 118.71(19) . .
C17 C16 H16 120.6 . .
C16 C17 H17 120.3 . .
C18 C17 C16 119.3(2) . .
C18 C17 H17 120.3 . .
C17 C18 H18 120.8 . .
C19 C18 C17 118.4(2) . .
C19 C18 H18 120.8 . .
C18 C19 H19 118.0 . .
N4 C19 C18 124.1(2) . .
N4 C19 H19 118.0 . .
C1 N1 C8 116.57(14) . .
C1 N1 H1 121.7 . .
C8 N1 H1 121.7 . .
C7 N2 C8 117.88(13) . .
C7 N2 N3 118.83(13) . .
N3 N2 C8 113.41(13) . .
C14 N3 N2 113.85(15) . .
C19 N4 C15 116.94(19) . .
C12 N5 C11 116.36(17) . .
H1WA O1W H1WB 104.6 . .

loop_
_geom_bond_atom_site_label_1
_geom_bond_atom_site_label_2
_geom_bond_distance
_geom_bond_site_symmetry_2
C1 C2 1.396(2) .
C1 C6 1.397(2) .
C1 N1 1.379(2) .
C2 H2 0.9300 .
C2 C3 1.374(3) .
C3 H3 0.9300 .
C3 C4 1.389(3) .
C4 H4 0.9300 .
C4 C5 1.373(3) .
C5 H5 0.9300 .
C5 C6 1.399(3) .
C6 C7 1.475(2) .
C7 N2 1.388(2) .
C7 O1 1.225(2) .
C8 H8 0.9800 .
C8 C9 1.511(2) .
C8 N1 1.431(2) .
C8 N2 1.481(2) .
C9 C10 1.379(2) .
C9 C13 1.376(2) .
C10 H10 0.9300 .
C10 C11 1.373(3) .
C11 H11 0.9300 .
C11 N5 1.335(3) .
C12 H12 0.9300 .
C12 C13 1.375(3) .
C12 N5 1.328(3) .
C13 H13 0.9300 .
C14 H14 0.9300 .
C14 C15 1.464(2) .
C14 N3 1.262(2) .
C15 C16 1.380(3) .
C15 N4 1.350(2) .
C16 H16 0.9300 .
C16 C17 1.382(3) .
C17 H17 0.9300 .
C17 C18 1.371(3) .
C18 H18 0.9300 .
C18 C19 1.368(3) .
C19 H19 0.9300 .
C19 N4 1.337(3) .
N1 H1 0.8600 .
N2 N3 1.4123(19) .
O1W H1WA 0.8494 .
O1W H1WB 0.8500 .

loop_
_geom_torsion_atom_site_label_1
_geom_torsion_atom_site_label_2
_geom_torsion_atom_site_label_3
_geom_torsion_atom_site_label_4
_geom_torsion
_geom_torsion_site_symmetry_1
_geom_torsion_site_symmetry_2
_geom_torsion_site_symmetry_3
_geom_torsion_site_symmetry_4
C1 C2 C3 C4 0.8(3) . . . .
C1 C6 C7 N2 -7.7(2) . . . .
C1 C6 C7 O1 169.13(16) . . . .
C2 C1 C6 C5 2.2(2) . . . .
C2 C1 C6 C7 -171.27(15) . . . .
C2 C1 N1 C8 -154.81(16) . . . .
C2 C3 C4 C5 0.2(3) . . . .
C3 C4 C5 C6 0.1(3) . . . .
C4 C5 C6 C1 -1.2(3) . . . .
C4 C5 C6 C7 172.28(16) . . . .
C5 C6 C7 N2 178.90(15) . . . .
C5 C6 C7 O1 -4.3(3) . . . .
C6 C1 C2 C3 -2.0(3) . . . .
C6 C1 N1 C8 27.0(2) . . . .
C6 C7 N2 C8 -24.6(2) . . . .
C6 C7 N2 N3 -168.11(13) . . . .
C7 N2 N3 C14 -68.12(19) . . . .
C8 C9 C10 C11 -178.90(17) . . . .
C8 C9 C13 C12 177.78(16) . . . .
C8 N2 N3 C14 146.81(15) . . . .
C9 C8 N1 C1 -176.12(14) . . . .
C9 C8 N2 C7 174.80(14) . . . .
C9 C8 N2 N3 -39.78(18) . . . .
C9 C10 C11 N5 0.8(3) . . . .
C10 C9 C13 C12 -0.1(3) . . . .
C10 C11 N5 C12 0.6(3) . . . .
C13 C9 C10 C11 -1.0(3) . . . .
C13 C12 N5 C11 -1.9(3) . . . .
C14 C15 C16 C17 -179.56(18) . . . .
C14 C15 N4 C19 179.99(17) . . . .
C15 C14 N3 N2 179.60(14) . . . .
C15 C16 C17 C18 -0.2(3) . . . .
C16 C15 N4 C19 0.1(3) . . . .
C16 C17 C18 C19 -0.2(3) . . . .
C17 C18 C19 N4 0.7(4) . . . .
C18 C19 N4 C15 -0.6(3) . . . .
N1 C1 C2 C3 179.84(18) . . . .
N1 C1 C6 C5 -179.57(15) . . . .
N1 C1 C6 C7 7.0(2) . . . .
N1 C8 C9 C10 65.9(2) . . . .
N1 C8 C9 C13 -111.88(18) . . . .
N1 C8 N2 C7 54.59(18) . . . .
N1 C8 N2 N3 -159.98(13) . . . .
N2 C8 C9 C10 -51.9(2) . . . .
N2 C8 C9 C13 130.24(17) . . . .
N2 C8 N1 C1 -55.05(19) . . . .
N3 C14 C15 C16 -9.7(3) . . . .
N3 C14 C15 N4 170.44(17) . . . .
N4 C15 C16 C17 0.3(3) . . . .
N5 C12 C13 C9 1.7(3) . . . .
O1 C7 N2 C8 158.56(15) . . . .
O1 C7 N2 N3 15.0(2) . . . .
